data_7041455
loop_
_publ_author_name
'Ziegler, Jessica A.'
'Buckley, Heather L.'
'Arnold, John'

_publ_section_title
;
 Synthesis and reactivity of tantalum corrole complexes.
;
_journal_issue 3
_journal_name_full 'Dalton transactions (Cambridge, England : 2003)'
_journal_page_first 780
_journal_page_last 785
_journal_paper_doi 10.1039/c6dt04265a
_journal_volume 46
_journal_year 2017
_chemical_formula_moiety 'C44 H37 Cl2 N4 O Ta, C7 H8'
_chemical_formula_sum 'C51 H45 Cl2 N4 O Ta'
_chemical_formula_weight 981.76
_chemical_name_common (Mes2(p-OMePh)Corrole)TaCl2
_chemical_properties_physical ', Air-sensitive,Moisture-sensitive,Oxygen-sensitive'
_space_group_crystal_system monoclinic
_space_group_IT_number 14
_space_group_name_Hall '-P 2yn'
_space_group_name_H-M_alt 'P 1 21/n 1'
_symmetry_space_group_name_Hall '-P 2yn'
_symmetry_space_group_name_H-M 'P 1 21/n 1'
_atom_sites_solution_hydrogens geom
_atom_sites_solution_primary iterative
_atom_sites_solution_secondary difmap
_audit_creation_method SHELXL-2014/7
_audit_update_record
;
2016-11-08 deposited with the CCDC.
2016-12-13 downloaded from the CCDC.
;
_cell_angle_alpha 90
_cell_angle_beta 93.0670(10)
_cell_angle_gamma 90
_cell_formula_units_Z 4
_cell_length_a 8.2059(6)
_cell_length_b 19.1020(14)
_cell_length_c 27.1115(19)
_cell_measurement_reflns_used 9539
_cell_measurement_temperature 100(2)
_cell_measurement_theta_max 25.34
_cell_measurement_theta_min 2.50
_cell_volume 4243.6(5)
_computing_cell_refinement 'Bruker SAINT'
_computing_data_collection 'Bruker APEX2'
_computing_data_reduction 'Bruker SAINT'
_computing_molecular_graphics ORTEP-32
_computing_publication_material WinGX
_computing_structure_refinement SHELXL-2014
_computing_structure_solution SIR-2011
_diffrn_ambient_temperature 100(2)
_diffrn_detector_area_resol_mean 8.366
_diffrn_measured_fraction_theta_full 1.000
_diffrn_measured_fraction_theta_max 0.999
_diffrn_measurement_device_type 'Bruker APEX-I CCD'
_diffrn_measurement_method 'phi and omega scans'
_diffrn_radiation_type MoK\a
_diffrn_radiation_wavelength 0.71073
_diffrn_reflns_av_R_equivalents 0.0222
_diffrn_reflns_av_unetI/netI 0.0101
_diffrn_reflns_Laue_measured_fraction_full 1.000
_diffrn_reflns_Laue_measured_fraction_max 0.999
_diffrn_reflns_limit_h_max 9
_diffrn_reflns_limit_h_min -9
_diffrn_reflns_limit_k_max 23
_diffrn_reflns_limit_k_min -23
_diffrn_reflns_limit_l_max 32
_diffrn_reflns_limit_l_min -32
_diffrn_reflns_number 85774
_diffrn_reflns_point_group_measured_fraction_full 1.000
_diffrn_reflns_point_group_measured_fraction_max 0.999
_diffrn_reflns_theta_full 25.000
_diffrn_reflns_theta_max 25.355
_diffrn_reflns_theta_min 1.504
_diffrn_source 'fine-foused sealed tube'
_exptl_absorpt_coefficient_mu 2.760
_exptl_absorpt_correction_T_max 0.4288
_exptl_absorpt_correction_T_min 0.2952
_exptl_absorpt_correction_type multi-scan
_exptl_absorpt_process_details SADABS
_exptl_crystal_colour red
_exptl_crystal_density_diffrn 1.537
_exptl_crystal_description block
_exptl_crystal_F_000 1976
_exptl_crystal_recrystallization_method 'Re-crystallisation from solvent: Hexane/toluene'
_exptl_crystal_size_max 0.300
_exptl_crystal_size_mid 0.200
_exptl_crystal_size_min 0.100
_refine_diff_density_max 1.443
_refine_diff_density_min -0.902
_refine_diff_density_rms 0.095
_refine_ls_extinction_method none
_refine_ls_goodness_of_fit_ref 1.118
_refine_ls_hydrogen_treatment constr
_refine_ls_matrix_type full
_refine_ls_number_parameters 492
_refine_ls_number_reflns 7752
_refine_ls_number_restraints 0
_refine_ls_restrained_S_all 1.118
_refine_ls_R_factor_all 0.0303
_refine_ls_R_factor_gt 0.0285
_refine_ls_shift/su_max 0.001
_refine_ls_shift/su_mean 0.000
_refine_ls_structure_factor_coef Fsqd
_refine_ls_weighting_details 'w=1/[\s^2^(Fo^2^)+(0.0272P)^2^+13.3566P] where P=(Fo^2^+2Fc^2^)/3'
_refine_ls_weighting_scheme calc
_refine_ls_wR_factor_gt 0.0694
_refine_ls_wR_factor_ref 0.0712
_reflns_Friedel_coverage 0.000
_reflns_number_gt 7396
_reflns_number_total 7752
_reflns_threshold_expression 'I > 2\s(I)'
_cod_data_source_file c6dt04265a2.cif
_cod_data_source_block Compound_1
_cod_depositor_comments 'Adding full bibliography for 7041454--7041455.cif.'
_cod_database_code 7041455
_shelx_shelxl_version_number 2014/7
_shelx_space_group_comment
;
The symmetry employed for this shelxl refinement is uniquely defined
by the following loop, which should always be used as a source of
symmetry information in preference to the above space-group names.
They are only intended as comments.
;
_shelx_estimated_absorpt_t_min 0.491
_shelx_estimated_absorpt_t_max 0.770

loop_
_space_group_symop_operation_xyz
'x, y, z'
'-x+1/2, y+1/2, -z+1/2'
'-x, -y, -z'
'x-1/2, -y-1/2, z-1/2'

loop_
_atom_site_label
_atom_site_type_symbol
_atom_site_fract_x
_atom_site_fract_y
_atom_site_fract_z
_atom_site_U_iso_or_equiv
_atom_site_adp_type
_atom_site_occupancy
_atom_site_site_symmetry_order
_atom_site_calc_flag
_atom_site_refinement_flags_posn
_atom_site_refinement_flags_adp
C19 C 1.2466(4) 0.18502(17) 0.72600(13) 0.0235(7) Uani 1 1 d . .
C1 C 1.2795(4) 0.15986(17) 0.77419(13) 0.0220(7) Uani 1 1 d . .
C2 C 1.4129(4) 0.15218(19) 0.80883(13) 0.0255(7) Uani 1 1 d . .
H3 H 1.5175 0.1731 0.8071 0.031 Uiso 1 1 calc R U
C3 C 1.3633(4) 0.1090(2) 0.84553(13) 0.0262(7) Uani 1 1 d . .
H4 H 1.4285 0.0943 0.8737 0.031 Uiso 1 1 calc R U
C4 C 1.1975(4) 0.08976(19) 0.83435(12) 0.0238(7) Uani 1 1 d . .
C5 C 1.0993(4) 0.0409(2) 0.85604(12) 0.0261(7) Uani 1 1 d . .
C6 C 0.9476(4) 0.0194(2) 0.83460(13) 0.0279(8) Uani 1 1 d . .
C7 C 0.8423(5) -0.0314(2) 0.85404(13) 0.0340(9) Uani 1 1 d . .
H8 H 0.8610 -0.0559 0.8843 0.041 Uiso 1 1 calc R U
C8 C 0.7101(5) -0.0392(2) 0.82199(13) 0.0316(8) Uani 1 1 d . .
H9 H 0.6201 -0.0695 0.8263 0.038 Uiso 1 1 calc R U
C9 C 0.7301(4) 0.00548(19) 0.78111(13) 0.0244(7) Uani 1 1 d . .
C10 C 0.6310(4) 0.01007(18) 0.73745(13) 0.0242(7) Uani 1 1 d . .
C11 C 0.6729(4) 0.04997(18) 0.69682(13) 0.0249(7) Uani 1 1 d . .
C12 C 0.5936(5) 0.0503(2) 0.64881(14) 0.0332(9) Uani 1 1 d . .
H13 H 0.4960 0.0260 0.6392 0.040 Uiso 1 1 calc R U
C13 C 0.6821(5) 0.0914(2) 0.61916(14) 0.0356(9) Uani 1 1 d . .
H14 H 0.6568 0.1007 0.5852 0.043 Uiso 1 1 calc R U
C14 C 0.8187(5) 0.11819(19) 0.64762(13) 0.0265(7) Uani 1 1 d . .
C15 C 0.9420(5) 0.16033(18) 0.62937(13) 0.0264(7) Uani 1 1 d . .
C16 C 1.0764(4) 0.18233(18) 0.65873(13) 0.0252(7) Uani 1 1 d . .
C17 C 1.2262(4) 0.21349(19) 0.64586(14) 0.0285(8) Uani 1 1 d . .
H18 H 1.2499 0.2303 0.6141 0.034 Uiso 1 1 calc R U
C18 C 1.3300(4) 0.21510(19) 0.68712(14) 0.0288(8) Uani 1 1 d . .
H19 H 1.4381 0.2331 0.6892 0.035 Uiso 1 1 calc R U
C20 C 1.1646(4) 0.0065(2) 0.90295(13) 0.0300(8) Uani 1 1 d . .
C21 C 1.2437(5) -0.0582(2) 0.90076(14) 0.0332(9) Uani 1 1 d . .
C22 C 1.3110(5) -0.0873(3) 0.94455(15) 0.0409(10) Uani 1 1 d . .
H22 H 1.3663 -0.1309 0.9433 0.049 Uiso 1 1 calc R U
C23 C 1.2993(5) -0.0542(3) 0.98975(15) 0.0441(11) Uani 1 1 d . .
C24 C 1.2187(5) 0.0095(3) 0.99082(14) 0.0428(11) Uani 1 1 d . .
H24 H 1.2095 0.0325 1.0216 0.051 Uiso 1 1 calc R U
C25 C 1.1508(5) 0.0408(2) 0.94817(14) 0.0361(9) Uani 1 1 d . .
C26 C 1.2588(5) -0.0956(2) 0.85212(15) 0.0389(9) Uani 1 1 d . .
H26A H 1.2982 -0.0627 0.8277 0.058 Uiso 1 1 calc R U
H26B H 1.1518 -0.1138 0.8406 0.058 Uiso 1 1 calc R U
H26C H 1.3361 -0.1345 0.8566 0.058 Uiso 1 1 calc R U
C27 C 1.3771(6) -0.0854(3) 1.03662(16) 0.0580(15) Uani 1 1 d . .
H27A H 1.4928 -0.0724 1.0396 0.087 Uiso 1 1 calc R U
H27B H 1.3673 -0.1365 1.0354 0.087 Uiso 1 1 calc R U
H27C H 1.3218 -0.0675 1.0652 0.087 Uiso 1 1 calc R U
C28 C 1.0660(5) 0.1103(3) 0.95105(15) 0.0434(10) Uani 1 1 d . .
H28A H 1.0519 0.1222 0.9857 0.065 Uiso 1 1 calc R U
H28B H 0.9589 0.1076 0.9334 0.065 Uiso 1 1 calc R U
H28C H 1.1319 0.1465 0.9359 0.065 Uiso 1 1 calc R U
C36 C 0.9372(5) 0.1763(2) 0.57522(13) 0.0303(8) Uani 1 1 d . .
C41 C 0.9966(6) 0.1273(2) 0.54268(15) 0.0431(11) Uani 1 1 d . .
C40 C 0.9948(8) 0.1431(2) 0.49260(17) 0.0582(15) Uani 1 1 d . .
H31 H 1.0339 0.1095 0.4703 0.070 Uiso 1 1 calc R U
C39 C 0.9372(7) 0.2070(3) 0.47435(16) 0.0554(13) Uani 1 1 d . .
C38 C 0.8787(6) 0.2549(3) 0.50760(17) 0.0489(11) Uani 1 1 d . .
H33 H 0.8386 0.2987 0.4956 0.059 Uiso 1 1 calc R U
C37 C 0.8769(5) 0.2409(2) 0.55791(15) 0.0370(9) Uani 1 1 d . .
C44 C 1.0626(8) 0.0574(2) 0.56111(18) 0.0615(16) Uani 1 1 d . .
H35A H 1.1454 0.0652 0.5880 0.092 Uiso 1 1 calc R U
H35B H 1.1119 0.0326 0.5340 0.092 Uiso 1 1 calc R U
H35C H 0.9733 0.0293 0.5733 0.092 Uiso 1 1 calc R U
C43 C 0.9404(10) 0.2241(3) 0.41987(18) 0.084(2) Uani 1 1 d . .
H36A H 0.8686 0.2641 0.4122 0.126 Uiso 1 1 calc R U
H36B H 0.9026 0.1835 0.4004 0.126 Uiso 1 1 calc R U
H36C H 1.0521 0.2358 0.4118 0.126 Uiso 1 1 calc R U
C42 C 0.8089(6) 0.2943(2) 0.59219(17) 0.0480(11) Uani 1 1 d . .
H37A H 0.8911 0.3054 0.6186 0.072 Uiso 1 1 calc R U
H37B H 0.7112 0.2754 0.6066 0.072 Uiso 1 1 calc R U
H37C H 0.7803 0.3370 0.5736 0.072 Uiso 1 1 calc R U
C29 C 0.4795(4) -0.03298(18) 0.73161(12) 0.0234(7) Uani 1 1 d . .
C30 C 0.4864(4) -0.1056(2) 0.73399(14) 0.0292(8) Uani 1 1 d . .
H39 H 0.5879 -0.1279 0.7419 0.035 Uiso 1 1 calc R U
C31 C 0.3476(5) -0.14589(19) 0.72501(15) 0.0307(8) Uani 1 1 d . .
H40 H 0.3550 -0.1955 0.7264 0.037 Uiso 1 1 calc R U
C32 C 0.1979(4) -0.11429(19) 0.71398(13) 0.0251(7) Uani 1 1 d . .
C33 C 0.1872(4) -0.04215(19) 0.71250(13) 0.0273(8) Uani 1 1 d . .
H42 H 0.0848 -0.0199 0.7059 0.033 Uiso 1 1 calc R U
C34 C 0.3281(4) -0.00229(19) 0.72082(13) 0.0269(7) Uani 1 1 d . .
H43 H 0.3206 0.0473 0.7191 0.032 Uiso 1 1 calc R U
C35 C -0.0850(5) -0.1287(2) 0.69254(17) 0.0382(9) Uani 1 1 d . .
H44A H -0.1185 -0.0992 0.7198 0.057 Uiso 1 1 calc R U
H44B H -0.1657 -0.1659 0.6863 0.057 Uiso 1 1 calc R U
H44C H -0.0774 -0.1000 0.6628 0.057 Uiso 1 1 calc R U
C45 C 0.4358(13) 0.1705(6) 0.4847(3) 0.227(3) Uani 1 1 d G .
C46 C 0.4450(14) 0.2032(5) 0.4391(4) 0.227(3) Uani 1 1 d G .
H46 H 0.4064 0.2497 0.4346 0.273 Uiso 1 1 calc R U
C47 C 0.5108(14) 0.1677(6) 0.4001(3) 0.227(3) Uani 1 1 d G .
H47 H 0.5172 0.1901 0.3689 0.273 Uiso 1 1 calc R U
C48 C 0.5674(13) 0.0996(6) 0.4066(3) 0.227(3) Uani 1 1 d G .
H48 H 0.6124 0.0754 0.3799 0.273 Uiso 1 1 calc R U
C49 C 0.5582(14) 0.0669(5) 0.4521(4) 0.227(3) Uani 1 1 d G .
H49 H 0.5968 0.0203 0.4566 0.273 Uiso 1 1 calc R U
C50 C 0.4924(15) 0.1023(6) 0.4912(3) 0.227(3) Uani 1 1 d G .
H50 H 0.4860 0.0800 0.5223 0.273 Uiso 1 1 calc R U
C51 C 0.391(2) 0.2250(9) 0.5199(5) 0.227(3) Uani 1 1 d . .
H51A H 0.3341 0.2035 0.5469 0.341 Uiso 1 1 calc R U
H51B H 0.3198 0.2594 0.5029 0.341 Uiso 1 1 calc R U
H51C H 0.4903 0.2483 0.5333 0.341 Uiso 1 1 calc R U
N1 N 1.1474(3) 0.12361(15) 0.79101(10) 0.0215(6) Uani 1 1 d . .
N2 N 0.8768(3) 0.04296(16) 0.78911(10) 0.0244(6) Uani 1 1 d . .
N3 N 0.8113(3) 0.09280(14) 0.69607(10) 0.0226(6) Uani 1 1 d . .
N4 N 1.0913(3) 0.16683(14) 0.70881(10) 0.0211(6) Uani 1 1 d . .
O1 O 0.0691(3) -0.15890(14) 0.70526(10) 0.0322(6) Uani 1 1 d . .
Cl1 Cl 0.77105(11) 0.24023(5) 0.72814(4) 0.03094(19) Uani 1 1 d . .
Cl2 Cl 0.84926(11) 0.18412(6) 0.83649(3) 0.0386(2) Uani 1 1 d . .
Ta1 Ta 0.91819(2) 0.14050(2) 0.75846(2) 0.02055(6) Uani 1 1 d . .

loop_
_atom_site_aniso_label
_atom_site_aniso_U_11
_atom_site_aniso_U_22
_atom_site_aniso_U_33
_atom_site_aniso_U_23
_atom_site_aniso_U_13
_atom_site_aniso_U_12
C19 0.0190(17) 0.0194(16) 0.0319(18) -0.0024(14) -0.0019(14) -0.0008(13)
C1 0.0176(16) 0.0196(16) 0.0289(18) -0.0027(13) 0.0019(13) 0.0000(13)
C2 0.0168(17) 0.0295(18) 0.0298(18) -0.0055(15) -0.0009(14) -0.0034(14)
C3 0.0212(17) 0.0332(19) 0.0237(17) -0.0059(15) -0.0027(13) -0.0013(15)
C4 0.0212(17) 0.0302(18) 0.0196(16) -0.0052(14) -0.0031(13) 0.0013(14)
C5 0.0215(17) 0.037(2) 0.0196(16) -0.0014(14) 0.0002(13) -0.0021(15)
C6 0.0243(18) 0.039(2) 0.0201(17) 0.0004(15) 0.0014(14) -0.0048(15)
C7 0.029(2) 0.052(2) 0.0211(18) 0.0086(17) -0.0002(15) -0.0089(18)
C8 0.0263(19) 0.042(2) 0.0262(18) 0.0044(16) 0.0001(15) -0.0113(16)
C9 0.0200(17) 0.0284(18) 0.0250(17) -0.0034(14) 0.0018(13) -0.0054(14)
C10 0.0229(17) 0.0204(17) 0.0290(18) -0.0030(14) -0.0005(14) -0.0044(14)
C11 0.0222(17) 0.0240(17) 0.0279(18) -0.0016(14) -0.0043(14) -0.0063(14)
C12 0.039(2) 0.033(2) 0.0266(19) 0.0024(16) -0.0105(16) -0.0141(17)
C13 0.043(2) 0.038(2) 0.0243(18) 0.0055(16) -0.0120(16) -0.0144(18)
C14 0.0309(19) 0.0243(17) 0.0240(17) 0.0018(14) -0.0019(14) -0.0026(15)
C15 0.033(2) 0.0225(17) 0.0237(18) 0.0012(14) -0.0018(15) -0.0010(15)
C16 0.0277(18) 0.0216(17) 0.0263(18) 0.0008(14) 0.0004(14) 0.0004(14)
C17 0.0278(19) 0.0256(18) 0.0325(19) 0.0062(15) 0.0052(15) -0.0016(15)
C18 0.0218(18) 0.0259(18) 0.039(2) 0.0055(15) 0.0018(15) -0.0035(14)
C20 0.0200(17) 0.050(2) 0.0202(17) 0.0050(16) -0.0007(13) -0.0098(16)
C21 0.0263(19) 0.047(2) 0.0256(18) 0.0086(17) -0.0022(15) -0.0087(17)
C22 0.031(2) 0.057(3) 0.034(2) 0.0154(19) -0.0021(17) -0.0054(19)
C23 0.028(2) 0.077(3) 0.027(2) 0.017(2) -0.0043(16) -0.013(2)
C24 0.031(2) 0.078(3) 0.0192(18) 0.0035(19) -0.0025(15) -0.017(2)
C25 0.0223(19) 0.062(3) 0.0236(18) 0.0016(18) -0.0011(14) -0.0153(18)
C26 0.043(2) 0.040(2) 0.033(2) 0.0068(18) -0.0033(17) 0.0035(19)
C27 0.037(2) 0.105(4) 0.031(2) 0.025(3) -0.0073(19) -0.009(3)
C28 0.039(2) 0.065(3) 0.026(2) -0.012(2) 0.0024(17) -0.011(2)
C36 0.036(2) 0.0284(19) 0.0260(19) 0.0038(15) -0.0014(15) -0.0057(16)
C41 0.072(3) 0.028(2) 0.030(2) 0.0027(16) 0.002(2) -0.001(2)
C40 0.107(5) 0.038(3) 0.031(2) 0.0000(19) 0.010(3) 0.004(3)
C39 0.089(4) 0.050(3) 0.026(2) 0.008(2) 0.002(2) 0.000(3)
C38 0.067(3) 0.044(3) 0.036(2) 0.014(2) 0.000(2) 0.008(2)
C37 0.041(2) 0.039(2) 0.031(2) 0.0076(17) -0.0009(17) 0.0032(18)
C44 0.119(5) 0.029(2) 0.037(2) 0.0019(19) 0.015(3) 0.013(3)
C43 0.152(7) 0.072(4) 0.028(3) 0.013(3) 0.010(3) 0.019(4)
C42 0.056(3) 0.046(3) 0.042(2) 0.011(2) 0.007(2) 0.016(2)
C29 0.0237(17) 0.0249(17) 0.0212(16) 0.0006(13) -0.0017(13) -0.0054(14)
C30 0.0207(18) 0.0304(19) 0.036(2) 0.0063(16) 0.0011(15) 0.0003(15)
C31 0.028(2) 0.0222(18) 0.042(2) 0.0053(15) 0.0039(16) -0.0041(15)
C32 0.0224(18) 0.0285(18) 0.0246(17) -0.0026(14) 0.0043(14) -0.0083(14)
C33 0.0215(18) 0.0288(19) 0.0312(19) -0.0064(15) -0.0015(14) -0.0003(14)
C34 0.0271(19) 0.0220(17) 0.0313(19) -0.0057(14) -0.0015(15) -0.0017(14)
C35 0.0222(19) 0.043(2) 0.050(2) -0.0069(19) 0.0025(17) -0.0094(17)
C45 0.301(8) 0.252(8) 0.129(4) -0.043(5) 0.012(5) -0.048(7)
C46 0.301(8) 0.252(8) 0.129(4) -0.043(5) 0.012(5) -0.048(7)
C47 0.301(8) 0.252(8) 0.129(4) -0.043(5) 0.012(5) -0.048(7)
C48 0.301(8) 0.252(8) 0.129(4) -0.043(5) 0.012(5) -0.048(7)
C49 0.301(8) 0.252(8) 0.129(4) -0.043(5) 0.012(5) -0.048(7)
C50 0.301(8) 0.252(8) 0.129(4) -0.043(5) 0.012(5) -0.048(7)
C51 0.301(8) 0.252(8) 0.129(4) -0.043(5) 0.012(5) -0.048(7)
N1 0.0171(14) 0.0244(14) 0.0226(14) -0.0025(11) -0.0009(11) 0.0000(11)
N2 0.0209(15) 0.0322(16) 0.0199(14) 0.0001(12) -0.0017(11) -0.0067(12)
N3 0.0243(15) 0.0198(14) 0.0232(14) 0.0002(11) -0.0027(11) -0.0048(11)
N4 0.0194(14) 0.0193(14) 0.0245(14) -0.0005(11) -0.0002(11) -0.0021(11)
O1 0.0237(13) 0.0306(14) 0.0424(15) -0.0037(12) 0.0021(11) -0.0103(11)
Cl1 0.0234(4) 0.0268(4) 0.0423(5) -0.0046(4) -0.0020(4) 0.0021(3)
Cl2 0.0260(5) 0.0595(6) 0.0298(5) -0.0163(4) -0.0020(4) 0.0104(4)
Ta1 0.01535(8) 0.02419(9) 0.02186(8) -0.00418(5) -0.00130(5) -0.00176(5)

loop_
_atom_type_symbol
_atom_type_description
_atom_type_scat_dispersion_real
_atom_type_scat_dispersion_imag
_atom_type_scat_source
C C 0.0033 0.0016 'International Tables Vol C Tables 4.2.6.8 and 6.1.1.4'
H H 0.0000 0.0000 'International Tables Vol C Tables 4.2.6.8 and 6.1.1.4'
N N 0.0061 0.0033 'International Tables Vol C Tables 4.2.6.8 and 6.1.1.4'
O O 0.0106 0.0060 'International Tables Vol C Tables 4.2.6.8 and 6.1.1.4'
Cl Cl 0.1484 0.1585 'International Tables Vol C Tables 4.2.6.8 and 6.1.1.4'
Ta Ta -0.7052 6.5227 'International Tables Vol C Tables 4.2.6.8 and 6.1.1.4'

loop_
_geom_angle_atom_site_label_1
_geom_angle_atom_site_label_2
_geom_angle_atom_site_label_3
_geom_angle
N4 C19 C1 110.9(3)
N4 C19 C18 109.1(3)
C1 C19 C18 139.3(3)
N1 C1 C19 111.3(3)
N1 C1 C2 108.8(3)
C19 C1 C2 139.3(3)
C3 C2 C1 107.2(3)
C3 C2 H3 126.4
C1 C2 H3 126.4
C2 C3 C4 108.5(3)
C2 C3 H4 125.8
C4 C3 H4 125.8
N1 C4 C5 121.5(3)
N1 C4 C3 107.3(3)
C5 C4 C3 130.8(3)
C4 C5 C6 122.9(3)
C4 C5 C20 117.6(3)
C6 C5 C20 119.4(3)
C5 C6 N2 125.7(3)
C5 C6 C7 126.1(3)
N2 C6 C7 108.2(3)
C8 C7 C6 108.6(3)
C8 C7 H8 125.7
C6 C7 H8 125.7
C7 C8 C9 108.2(3)
C7 C8 H9 125.9
C9 C8 H9 125.9
C10 C9 N2 123.4(3)
C10 C9 C8 127.7(3)
N2 C9 C8 108.7(3)
C11 C10 C9 122.9(3)
C11 C10 C29 117.1(3)
C9 C10 C29 119.8(3)
C10 C11 N3 124.3(3)
C10 C11 C12 127.1(3)
N3 C11 C12 108.4(3)
C13 C12 C11 108.1(3)
C13 C12 H13 126.0
C11 C12 H13 126.0
C12 C13 C14 108.5(3)
C12 C13 H14 125.8
C14 C13 H14 125.8
C15 C14 N3 126.6(3)
C15 C14 C13 125.3(3)
N3 C14 C13 108.1(3)
C16 C15 C14 122.4(3)
C16 C15 C36 118.5(3)
C14 C15 C36 118.8(3)
N4 C16 C15 121.4(3)
N4 C16 C17 107.3(3)
C15 C16 C17 130.8(3)
C18 C17 C16 108.4(3)
C18 C17 H18 125.8
C16 C17 H18 125.8
C17 C18 C19 107.2(3)
C17 C18 H19 126.4
C19 C18 H19 126.4
C21 C20 C25 120.7(4)
C21 C20 C5 119.6(3)
C25 C20 C5 119.7(4)
C22 C21 C20 118.6(4)
C22 C21 C26 120.4(4)
C20 C21 C26 121.0(3)
C23 C22 C21 121.7(4)
C23 C22 H22 119.1
C21 C22 H22 119.1
C24 C23 C22 118.3(4)
C24 C23 C27 120.6(4)
C22 C23 C27 121.1(5)
C23 C24 C25 122.0(4)
C23 C24 H24 119.0
C25 C24 H24 119.0
C24 C25 C20 118.6(4)
C24 C25 C28 120.2(4)
C20 C25 C28 121.2(4)
C21 C26 H26A 109.5
C21 C26 H26B 109.5
H26A C26 H26B 109.5
C21 C26 H26C 109.5
H26A C26 H26C 109.5
H26B C26 H26C 109.5
C23 C27 H27A 109.5
C23 C27 H27B 109.5
H27A C27 H27B 109.5
C23 C27 H27C 109.5
H27A C27 H27C 109.5
H27B C27 H27C 109.5
C25 C28 H28A 109.5
C25 C28 H28B 109.5
H28A C28 H28B 109.5
C25 C28 H28C 109.5
H28A C28 H28C 109.5
H28B C28 H28C 109.5
C41 C36 C37 120.6(4)
C41 C36 C15 119.4(3)
C37 C36 C15 119.9(3)
C40 C41 C36 119.1(4)
C40 C41 C44 119.9(4)
C36 C41 C44 121.0(4)
C41 C40 C39 121.6(4)
C41 C40 H31 119.2
C39 C40 H31 119.2
C38 C39 C40 118.0(4)
C38 C39 C43 121.1(5)
C40 C39 C43 120.9(5)
C39 C38 C37 122.2(4)
C39 C38 H33 118.9
C37 C38 H33 118.9
C38 C37 C36 118.4(4)
C38 C37 C42 119.9(4)
C36 C37 C42 121.7(4)
C41 C44 H35A 109.5
C41 C44 H35B 109.5
H35A C44 H35B 109.5
C41 C44 H35C 109.5
H35A C44 H35C 109.5
H35B C44 H35C 109.5
C39 C43 H36A 109.5
C39 C43 H36B 109.5
H36A C43 H36B 109.5
C39 C43 H36C 109.5
H36A C43 H36C 109.5
H36B C43 H36C 109.5
C37 C42 H37A 109.5
C37 C42 H37B 109.5
H37A C42 H37B 109.5
C37 C42 H37C 109.5
H37A C42 H37C 109.5
H37B C42 H37C 109.5
C30 C29 C34 117.7(3)
C30 C29 C10 120.9(3)
C34 C29 C10 121.3(3)
C31 C30 C29 121.0(3)
C31 C30 H39 119.5
C29 C30 H39 119.5
C30 C31 C32 120.4(3)
C30 C31 H40 119.8
C32 C31 H40 119.8
O1 C32 C33 124.7(3)
O1 C32 C31 115.7(3)
C33 C32 C31 119.6(3)
C32 C33 C34 119.3(3)
C32 C33 H42 120.3
C34 C33 H42 120.3
C29 C34 C33 121.9(3)
C29 C34 H43 119.1
C33 C34 H43 119.1
O1 C35 H44A 109.5
O1 C35 H44B 109.5
H44A C35 H44B 109.5
O1 C35 H44C 109.5
H44A C35 H44C 109.5
H44B C35 H44C 109.5
C46 C45 C50 120.0
C46 C45 C51 106.6(11)
C50 C45 C51 132.3(11)
C47 C46 C45 120.0
C47 C46 H46 120.0
C45 C46 H46 120.0
C46 C47 C48 120.0
C46 C47 H47 120.0
C48 C47 H47 120.0
C47 C48 C49 120.0
C47 C48 H48 120.0
C49 C48 H48 120.0
C50 C49 C48 120.0
C50 C49 H49 120.0
C48 C49 H49 120.0
C49 C50 C45 120.0
C49 C50 H50 120.0
C45 C50 H50 120.0
C45 C51 H51A 109.5
C45 C51 H51B 109.5
H51A C51 H51B 109.5
C45 C51 H51C 109.5
H51A C51 H51C 109.5
H51B C51 H51C 109.5
C1 N1 C4 108.1(3)
C1 N1 Ta1 119.6(2)
C4 N1 Ta1 131.3(2)
C9 N2 C6 106.4(3)
C9 N2 Ta1 123.5(2)
C6 N2 Ta1 124.7(2)
C11 N3 C14 106.9(3)
C11 N3 Ta1 123.5(2)
C14 N3 Ta1 125.0(2)
C19 N4 C16 107.9(3)
C19 N4 Ta1 119.7(2)
C16 N4 Ta1 131.3(2)
C32 O1 C35 117.4(3)
N1 Ta1 N4 70.98(11)
N1 Ta1 N3 128.11(11)
N4 Ta1 N3 81.45(11)
N1 Ta1 N2 81.55(11)
N4 Ta1 N2 127.66(11)
N3 Ta1 N2 82.01(11)
N1 Ta1 Cl2 85.92(8)
N4 Ta1 Cl2 134.40(8)
N3 Ta1 Cl2 140.50(8)
N2 Ta1 Cl2 84.62(8)
N1 Ta1 Cl1 135.12(8)
N4 Ta1 Cl1 86.21(8)
N3 Ta1 Cl1 83.42(8)
N2 Ta1 Cl1 140.04(8)
Cl2 Ta1 Cl1 83.45(3)

loop_
_geom_bond_atom_site_label_1
_geom_bond_atom_site_label_2
_geom_bond_distance
C19 N4 1.378(4)
C19 C1 1.405(5)
C19 C18 1.410(5)
C1 N1 1.384(4)
C1 C2 1.411(5)
C2 C3 1.371(5)
C2 H3 0.9500
C3 C4 1.426(5)
C3 H4 0.9500
C4 N1 1.384(4)
C4 C5 1.385(5)
C5 C6 1.406(5)
C5 C20 1.504(5)
C6 N2 1.409(4)
C6 C7 1.420(5)
C7 C8 1.361(5)
C7 H8 0.9500
C8 C9 1.416(5)
C8 H9 0.9500
C9 C10 1.403(5)
C9 N2 1.407(4)
C10 C11 1.398(5)
C10 C29 1.492(5)
C11 N3 1.401(4)
C11 C12 1.423(5)
C12 C13 1.361(5)
C12 H13 0.9500
C13 C14 1.421(5)
C13 H14 0.9500
C14 C15 1.404(5)
C14 N3 1.405(4)
C15 C16 1.390(5)
C15 C36 1.498(5)
C16 N4 1.389(4)
C16 C17 1.425(5)
C17 C18 1.370(5)
C17 H18 0.9500
C18 H19 0.9500
C20 C21 1.399(6)
C20 C25 1.400(6)
C21 C22 1.398(5)
C21 C26 1.511(6)
C22 C23 1.387(7)
C22 H22 0.9500
C23 C24 1.385(7)
C23 C27 1.514(6)
C24 C25 1.392(6)
C24 H24 0.9500
C25 C28 1.503(7)
C26 H26A 0.9800
C26 H26B 0.9800
C26 H26C 0.9800
C27 H27A 0.9800
C27 H27B 0.9800
C27 H27C 0.9800
C28 H28A 0.9800
C28 H28B 0.9800
C28 H28C 0.9800
C36 C41 1.393(6)
C36 C37 1.400(6)
C41 C40 1.390(6)
C41 C44 1.515(6)
C40 C39 1.390(7)
C40 H31 0.9500
C39 C38 1.387(7)
C39 C43 1.514(6)
C38 C37 1.391(6)
C38 H33 0.9500
C37 C42 1.508(6)
C44 H35A 0.9800
C44 H35B 0.9800
C44 H35C 0.9800
C43 H36A 0.9800
C43 H36B 0.9800
C43 H36C 0.9800
C42 H37A 0.9800
C42 H37B 0.9800
C42 H37C 0.9800
C29 C30 1.390(5)
C29 C34 1.390(5)
C30 C31 1.385(5)
C30 H39 0.9500
C31 C32 1.387(5)
C31 H40 0.9500
C32 O1 1.369(4)
C32 C33 1.381(5)
C33 C34 1.393(5)
C33 H42 0.9500
C34 H43 0.9500
C35 O1 1.415(5)
C35 H44A 0.9800
C35 H44B 0.9800
C35 H44C 0.9800
C45 C46 1.3900
C45 C50 1.3900
C45 C51 1.472(15)
C46 C47 1.3900
C46 H46 0.9500
C47 C48 1.3900
C47 H47 0.9500
C48 C49 1.3900
C48 H48 0.9500
C49 C50 1.3900
C49 H49 0.9500
C50 H50 0.9500
C51 H51A 0.9800
C51 H51B 0.9800
C51 H51C 0.9800
N1 Ta1 2.060(3)
N2 Ta1 2.076(3)
N3 Ta1 2.074(3)
N4 Ta1 2.070(3)
Cl1 Ta1 2.3783(9)
Cl2 Ta1 2.3700(9)
